data_4131809
loop_
_publ_author_name
'Jin, Mingoo'
'Chung, Tim S.'
'Seki, Tomohiro'
'Ito, Hajime'
'Garcia-Garibay, Miguel A'

_publ_section_title
;
 Phosphorescence Control Mediated by Molecular Rotation and Aurophilic
 Interactions in Amphidynamic Crystals of
 1,4-Bis[tri-(p-fluorophenyl)phosphane-gold(I)-ethynyl]benzene.
;
_journal_issue 49
_journal_name_full 'Journal of the American Chemical Society'
_journal_page_first 18115
_journal_page_last 18121
_journal_paper_doi 10.1021/jacs.7b11316
_journal_volume 139
_journal_year 2017
_chemical_formula_moiety 'C46 H28 Au2 F6 P2'
_chemical_formula_sum 'C46 H28 Au2 F6 P2'
_chemical_formula_weight 1150.60
_space_group_crystal_system triclinic
_space_group_IT_number 2
_space_group_name_Hall '-P 1'
_space_group_name_H-M_alt 'P -1'
_atom_sites_solution_hydrogens geom
_atom_sites_solution_primary direct
_atom_sites_solution_secondary difmap
_cell_angle_alpha 68.637(2)
_cell_angle_beta 67.907(2)
_cell_angle_gamma 65.678(2)
_cell_formula_units_Z 2
_cell_length_a 11.9234(11)
_cell_length_b 14.1307(12)
_cell_length_c 14.1890(11)
_cell_measurement_reflns_used 9666
_cell_measurement_temperature 123
_cell_measurement_theta_max 27.50
_cell_measurement_theta_min 3.15
_cell_volume 1955.5(3)
_computing_cell_refinement 'RAPID AUTO'
_computing_data_collection 'RAPID AUTO (Rigaku, ????)'
_computing_data_reduction 'RAPID AUTO'
_computing_molecular_graphics 'CrystalStructure 4.1'
_computing_publication_material 'CrystalStructure 4.1 (Rigaku, 2014)'
_computing_structure_refinement 'SHELXL2013 (Sheldrick, 2008)'
_computing_structure_solution 'Superflip (Palatinus, et al., 2007)'
_diffrn_ambient_temperature 123
_diffrn_detector_area_resol_mean 10.000
_diffrn_measured_fraction_theta_full 0.997
_diffrn_measured_fraction_theta_max 0.987
_diffrn_measurement_device_type 'Rigaku R-AXIS RAPID'
_diffrn_measurement_method \w
_diffrn_radiation_type 'Mo K\a'
_diffrn_radiation_wavelength 0.71075
_diffrn_reflns_av_R_equivalents 0.0897
_diffrn_reflns_Laue_measured_fraction_full 0.997
_diffrn_reflns_Laue_measured_fraction_max 0.987
_diffrn_reflns_limit_h_max 15
_diffrn_reflns_limit_h_min -15
_diffrn_reflns_limit_k_max 18
_diffrn_reflns_limit_k_min -17
_diffrn_reflns_limit_l_max 18
_diffrn_reflns_limit_l_min -18
_diffrn_reflns_number 19295
_diffrn_reflns_point_group_measured_fraction_full 0.997
_diffrn_reflns_point_group_measured_fraction_max 0.987
_diffrn_reflns_theta_full 25.242
_diffrn_reflns_theta_max 27.481
_diffrn_reflns_theta_min 3.153
_diffrn_standards_number 0
_exptl_absorpt_coefficient_mu 7.664
_exptl_absorpt_correction_T_max 0.676
_exptl_absorpt_correction_T_min 0.348
_exptl_absorpt_correction_type multi-scan
_exptl_absorpt_process_details 'ABSCOR (Rigaku, 1995)'
_exptl_crystal_colour colorless
_exptl_crystal_density_diffrn 1.954
_exptl_crystal_density_method 'not measured'
_exptl_crystal_description block
_exptl_crystal_F_000 1092.00
_exptl_crystal_size_max 0.138
_exptl_crystal_size_mid 0.076
_exptl_crystal_size_min 0.051
_refine_diff_density_max 2.58
_refine_diff_density_min -4.00
_refine_ls_extinction_method none
_refine_ls_goodness_of_fit_ref 0.869
_refine_ls_hydrogen_treatment constr
_refine_ls_number_parameters 403
_refine_ls_number_reflns 8875
_refine_ls_number_restraints 406
_refine_ls_R_factor_all 0.1843
_refine_ls_R_factor_gt 0.0883
_refine_ls_shift/su_max 0.000
_refine_ls_structure_factor_coef Fsqd
_refine_ls_weighting_details 'w = 1/[\s^2^(Fo^2^)+(0.1547P)^2^+99.2784P] where P=(Fo^2^+2Fc^2^)/3'
_refine_ls_weighting_scheme calc
_refine_ls_wR_factor_gt 0.2309
_refine_ls_wR_factor_ref 0.3233
_reflns_number_gt 4073
_reflns_number_total 8875
_reflns_threshold_expression F^2^>2.0\s(F^2^)
_cod_data_source_file ja7b11316_si_002.cif
_cod_data_source_block 1-123K
_cod_database_code 4131809

loop_
_space_group_symop_id
_space_group_symop_operation_xyz
1 +X,+Y,+Z
2 -X,-Y,-Z

loop_
_atom_site_label
_atom_site_type_symbol
_atom_site_fract_x
_atom_site_fract_y
_atom_site_fract_z
_atom_site_U_iso_or_equiv
_atom_site_adp_type
_atom_site_occupancy
_atom_site_site_symmetry_order
_atom_site_calc_flag
_atom_site_refinement_flags_posn
_atom_site_refinement_flags_adp
Au1 Au 0.98656(10) 0.65745(7) 0.35423(7) 0.0577(3) Uani 1 1 d . .
Au2 Au 0.98761(9) 0.81671(7) 0.14030(7) 0.0590(3) Uani 1 1 d . .
P3 P 0.8035(5) 0.9539(4) 0.1728(5) 0.0490(13) Uani 1 1 d . .
P4 P 0.9310(6) 0.5336(5) 0.3292(5) 0.0546(14) Uani 1 1 d . .
F41 F 0.4230(16) 0.8109(16) 0.5527(12) 0.093(4) Uani 1 1 d . U
F42 F 0.5343(17) 0.3893(15) 0.6887(13) 0.094(4) Uani 1 1 d . U
F43 F 1.3866(17) 0.1588(13) 0.2375(14) 0.090(4) Uani 1 1 d . U
F44 F 0.7081(18) 0.7120(15) -0.0320(13) 0.097(4) Uani 1 1 d . U
F45 F 0.624(2) 1.1043(16) -0.2076(14) 0.103(4) Uani 1 1 d . U
F46 F 0.8640(17) 1.3344(13) 0.1982(13) 0.083(3) Uani 1 1 d . U
C5 C 0.8211(7) 1.0667(4) 0.1880(5) 0.072(3) Uani 1 1 d G U
C6 C 0.7151(8) 1.1485(4) 0.2237(6) 0.074(3) Uani 1 1 d G U
H6 H 0.6321 1.1425 0.2452 0.089 Uiso 1 1 calc R U
C7 C 0.7304(10) 1.2391(5) 0.2280(7) 0.075(3) Uani 1 1 d G U
H7 H 0.6578 1.2950 0.2524 0.090 Uiso 1 1 calc R U
C8 C 0.8518(10) 1.2478(5) 0.1967(8) 0.076(3) Uani 1 1 d G U
C9 C 0.9579(9) 1.1661(6) 0.1610(8) 0.074(3) Uani 1 1 d G U
H9 H 1.0409 1.1721 0.1396 0.088 Uiso 1 1 calc R U
C10 C 0.9426(8) 1.0755(5) 0.1567(6) 0.072(3) Uani 1 1 d G U
H10 H 1.0151 1.0196 0.1323 0.086 Uiso 1 1 calc R U
C11 C 0.7393(7) 1.0039(4) 0.0612(4) 0.093(3) Uani 1 1 d G U
C12 C 0.7137(8) 1.1107(5) 0.0050(5) 0.095(3) Uani 1 1 d G U
H12 H 0.7228 1.1612 0.0288 0.114 Uiso 1 1 calc R U
C13 C 0.6750(10) 1.1434(5) -0.0860(5) 0.097(3) Uani 1 1 d G U
H13 H 0.6575 1.2164 -0.1244 0.117 Uiso 1 1 calc R U
C14 C 0.6618(10) 1.0694(6) -0.1208(5) 0.097(3) Uani 1 1 d G U
C15 C 0.6873(9) 0.9627(5) -0.0646(5) 0.095(3) Uani 1 1 d G U
H15 H 0.6783 0.9121 -0.0884 0.114 Uiso 1 1 calc R U
C16 C 0.7261(7) 0.9299(5) 0.0264(4) 0.093(3) Uani 1 1 d G U
H16 H 0.7436 0.8569 0.0648 0.112 Uiso 1 1 calc R U
C17 C 0.6810(6) 0.9166(4) 0.2888(4) 0.077(3) Uani 1 1 d G U
C18 C 0.5654(5) 0.9228(4) 0.2809(5) 0.078(3) Uani 1 1 d G U
H18 H 0.5476 0.9498 0.2144 0.094 Uiso 1 1 calc R U
C19 C 0.4757(5) 0.8895(5) 0.3702(6) 0.082(3) Uani 1 1 d G U
H19 H 0.3966 0.8938 0.3648 0.098 Uiso 1 1 calc R U
C20 C 0.5017(6) 0.8500(5) 0.4675(5) 0.084(3) Uani 1 1 d G U
C21 C 0.6174(7) 0.8438(5) 0.4754(4) 0.083(3) Uani 1 1 d G U
H21 H 0.6352 0.8168 0.5419 0.100 Uiso 1 1 calc R U
C22 C 0.7071(6) 0.8770(4) 0.3860(4) 0.079(3) Uani 1 1 d G U
H22 H 0.7862 0.8728 0.3915 0.095 Uiso 1 1 calc R U
C23 C 0.8676(6) 0.5849(4) 0.2178(4) 0.078(3) Uani 1 1 d G U
C24 C 0.7365(6) 0.6342(4) 0.2335(5) 0.081(3) Uani 1 1 d G U
H24 H 0.6832 0.6399 0.3018 0.098 Uiso 1 1 calc R U
C25 C 0.6834(7) 0.6750(5) 0.1491(5) 0.084(3) Uani 1 1 d G U
H25 H 0.5938 0.7086 0.1598 0.101 Uiso 1 1 calc R U
C26 C 0.7614(8) 0.6665(5) 0.0491(5) 0.084(3) Uani 1 1 d G U
C27 C 0.8925(8) 0.6172(5) 0.0335(5) 0.081(3) Uani 1 1 d G U
H27 H 0.9458 0.6114 -0.0349 0.098 Uiso 1 1 calc R U
C28 C 0.9456(7) 0.5764(5) 0.1178(5) 0.079(3) Uani 1 1 d G U
H28 H 1.0352 0.5428 0.1071 0.095 Uiso 1 1 calc R U
C29 C 1.0695(6) 0.4132(4) 0.3055(6) 0.071(3) Uani 1 1 d G U
C30 C 1.0620(8) 0.3101(4) 0.3372(6) 0.074(3) Uani 1 1 d G U
H30 H 0.9823 0.2980 0.3747 0.088 Uiso 1 1 calc R U
C31 C 1.1712(8) 0.2247(4) 0.3142(7) 0.079(3) Uani 1 1 d G U
H31 H 1.1662 0.1542 0.3359 0.095 Uiso 1 1 calc R U
C32 C 1.2879(8) 0.2423(5) 0.2594(8) 0.079(3) Uani 1 1 d G U
C33 C 1.2953(7) 0.3455(6) 0.2276(8) 0.078(3) Uani 1 1 d G U
H33 H 1.3750 0.3576 0.1902 0.094 Uiso 1 1 calc R U
C34 C 1.1861(6) 0.4309(5) 0.2507(6) 0.074(3) Uani 1 1 d G U
H34 H 1.1912 0.5014 0.2290 0.088 Uiso 1 1 calc R U
C35 C 0.8089(7) 0.4885(4) 0.4375(5) 0.072(3) Uani 1 1 d G U
C36 C 0.7473(7) 0.4280(4) 0.4294(6) 0.074(3) Uani 1 1 d G U
H36 H 0.7688 0.4097 0.3653 0.089 Uiso 1 1 calc R U
C37 C 0.6545(8) 0.3943(5) 0.5152(6) 0.078(3) Uani 1 1 d G U
H37 H 0.6125 0.3529 0.5097 0.094 Uiso 1 1 calc R U
C38 C 0.6231(9) 0.4211(6) 0.6090(6) 0.081(3) Uani 1 1 d G U
C39 C 0.6846(9) 0.4816(5) 0.6171(5) 0.079(3) Uani 1 1 d G U
H39 H 0.6632 0.4999 0.6812 0.095 Uiso 1 1 calc R U
C40 C 0.7775(7) 0.5153(5) 0.5313(4) 0.074(3) Uani 1 1 d G U
H40 H 0.8195 0.5566 0.5368 0.089 Uiso 1 1 calc R U
C47 C 1.477(2) 0.556(2) 0.069(2) 0.073(4) Uani 1 1 d . U
H47 H 1.4628 0.5951 0.1166 0.087 Uiso 1 1 calc R U
C48 C 1.378(3) 0.570(2) 0.032(2) 0.074(3) Uani 1 1 d . U
C49 C 1.403(3) 0.514(2) -0.037(2) 0.073(4) Uani 1 1 d . U
H49 H 1.3364 0.5236 -0.0639 0.087 Uiso 1 1 calc R U
C50 C 1.259(3) 0.642(2) 0.063(2) 0.076(4) Uani 1 1 d . U
C51 C 1.162(3) 0.698(2) 0.092(2) 0.080(5) Uani 1 1 d . U
C52 C 1.019(3) 0.7713(18) 0.387(2) 0.063(3) Uani 1 1 d . U
C53 C 1.022(3) 0.8433(18) 0.410(2) 0.063(3) Uani 1 1 d . U
C54 C 1.009(3) 0.9234(18) 0.456(2) 0.062(3) Uani 1 1 d . U
C55 C 1.100(2) 0.9091(18) 0.508(2) 0.062(3) Uani 1 1 d . U
H55 H 1.1701 0.8444 0.5136 0.074 Uiso 1 1 calc R U
C56 C 0.911(3) 1.0157(18) 0.451(2) 0.063(3) Uani 1 1 d . U
H56 H 0.8496 1.0269 0.4171 0.076 Uiso 1 1 calc R U

loop_
_atom_site_aniso_label
_atom_site_aniso_U_11
_atom_site_aniso_U_22
_atom_site_aniso_U_33
_atom_site_aniso_U_23
_atom_site_aniso_U_13
_atom_site_aniso_U_12
Au1 0.0684(7) 0.0491(5) 0.0679(6) -0.0261(4) -0.0222(5) -0.0167(4)
Au2 0.0469(5) 0.0513(5) 0.0667(6) -0.0234(4) -0.0078(4) -0.0033(4)
P3 0.040(3) 0.030(2) 0.066(3) -0.022(2) -0.011(2) 0.005(2)
P4 0.062(4) 0.049(3) 0.063(3) -0.026(3) -0.011(3) -0.020(3)
F41 0.075(7) 0.131(9) 0.067(5) -0.017(6) -0.004(5) -0.047(6)
F42 0.078(7) 0.100(8) 0.081(6) -0.013(6) -0.007(5) -0.028(5)
F43 0.083(6) 0.066(5) 0.106(8) -0.025(6) -0.023(7) -0.007(5)
F44 0.101(7) 0.105(9) 0.081(6) -0.027(7) -0.039(5) -0.011(7)
F45 0.127(9) 0.109(8) 0.099(7) -0.014(5) -0.056(6) -0.048(7)
F46 0.094(7) 0.074(6) 0.097(7) -0.042(6) -0.011(6) -0.035(5)
C5 0.078(6) 0.069(5) 0.083(7) -0.034(5) -0.015(6) -0.029(4)
C6 0.079(6) 0.069(5) 0.084(7) -0.034(5) -0.014(6) -0.028(4)
C7 0.082(6) 0.069(5) 0.085(7) -0.035(5) -0.013(6) -0.028(4)
C8 0.084(6) 0.069(5) 0.086(6) -0.035(5) -0.014(5) -0.031(4)
C9 0.081(6) 0.069(5) 0.086(7) -0.034(5) -0.015(5) -0.031(4)
C10 0.079(6) 0.068(5) 0.084(7) -0.034(5) -0.015(6) -0.030(5)
C11 0.119(8) 0.096(7) 0.090(6) -0.017(5) -0.044(5) -0.049(6)
C12 0.120(8) 0.096(6) 0.092(6) -0.016(5) -0.044(5) -0.049(6)
C13 0.122(8) 0.099(6) 0.093(6) -0.015(5) -0.046(5) -0.048(6)
C14 0.121(8) 0.102(6) 0.092(6) -0.015(5) -0.048(5) -0.048(6)
C15 0.120(8) 0.100(6) 0.090(6) -0.017(5) -0.047(5) -0.048(6)
C16 0.120(8) 0.097(6) 0.089(6) -0.017(5) -0.046(5) -0.048(6)
C17 0.071(6) 0.111(8) 0.062(5) -0.023(6) -0.011(4) -0.046(6)
C18 0.071(6) 0.112(8) 0.063(5) -0.022(6) -0.010(4) -0.047(6)
C19 0.072(6) 0.115(8) 0.066(5) -0.021(6) -0.008(4) -0.047(6)
C20 0.073(5) 0.117(8) 0.064(5) -0.020(5) -0.007(4) -0.046(6)
C21 0.074(6) 0.116(8) 0.063(5) -0.020(6) -0.009(4) -0.043(6)
C22 0.073(6) 0.114(8) 0.062(5) -0.022(6) -0.011(4) -0.045(6)
C23 0.088(7) 0.082(8) 0.077(5) -0.034(6) -0.029(5) -0.019(6)
C24 0.088(6) 0.085(8) 0.077(5) -0.031(6) -0.029(5) -0.017(6)
C25 0.090(6) 0.087(8) 0.079(5) -0.029(6) -0.031(5) -0.016(6)
C26 0.092(6) 0.088(7) 0.078(5) -0.031(6) -0.033(4) -0.017(6)
C27 0.091(6) 0.085(8) 0.077(5) -0.033(6) -0.031(5) -0.018(6)
C28 0.088(6) 0.083(8) 0.077(6) -0.034(6) -0.030(5) -0.018(6)
C29 0.075(6) 0.061(5) 0.092(8) -0.030(6) -0.029(6) -0.020(5)
C30 0.077(6) 0.059(5) 0.094(8) -0.028(6) -0.027(6) -0.017(5)
C31 0.080(6) 0.061(5) 0.096(7) -0.026(6) -0.026(6) -0.014(4)
C32 0.078(6) 0.063(5) 0.096(7) -0.027(5) -0.026(6) -0.012(4)
C33 0.076(6) 0.066(5) 0.095(7) -0.026(6) -0.027(6) -0.016(4)
C34 0.075(6) 0.063(5) 0.093(8) -0.028(6) -0.028(6) -0.019(5)
C35 0.062(6) 0.076(7) 0.070(6) -0.018(5) -0.018(5) -0.013(5)
C36 0.062(6) 0.077(7) 0.073(5) -0.017(5) -0.018(5) -0.015(5)
C37 0.063(6) 0.079(7) 0.077(5) -0.013(5) -0.017(5) -0.016(5)
C38 0.065(6) 0.083(6) 0.075(5) -0.013(5) -0.013(4) -0.016(4)
C39 0.066(6) 0.082(7) 0.071(6) -0.016(5) -0.014(5) -0.013(5)
C40 0.064(6) 0.078(7) 0.069(6) -0.019(5) -0.016(5) -0.013(4)
C47 0.052(6) 0.055(7) 0.094(8) -0.035(6) -0.005(6) 0.001(6)
C48 0.051(6) 0.056(7) 0.094(8) -0.033(5) -0.005(5) 0.002(5)
C49 0.050(7) 0.056(7) 0.095(8) -0.033(5) -0.006(6) 0.000(6)
C50 0.052(6) 0.058(7) 0.095(8) -0.032(5) -0.005(6) 0.004(5)
C51 0.053(7) 0.060(7) 0.096(9) -0.030(6) -0.005(6) 0.006(6)
C52 0.072(8) 0.042(6) 0.086(8) -0.023(5) -0.043(6) -0.004(5)
C53 0.072(7) 0.043(5) 0.086(7) -0.022(5) -0.042(5) -0.006(5)
C54 0.070(7) 0.043(5) 0.085(7) -0.022(4) -0.042(5) -0.005(5)
C55 0.069(7) 0.043(6) 0.085(7) -0.021(5) -0.041(5) -0.007(5)
C56 0.071(7) 0.043(5) 0.085(7) -0.022(5) -0.042(6) -0.004(5)

loop_
_atom_type_symbol
_atom_type_description
_atom_type_scat_dispersion_real
_atom_type_scat_dispersion_imag
_atom_type_scat_source
C C 0.0033 0.0016
;
International Tables for Crystallography
(Vol. C, Tables 4.2.6.8 and 6.1.1.4)
;
H H 0.0000 0.0000
;
International Tables for Crystallography
(Vol. C, Table 6.1.1.4)
;
Au Au -2.0133 8.8022
;
International Tables for Crystallography
(Vol. C, Tables 4.2.6.8 and 6.1.1.4)
;
F F 0.0171 0.0103
;
International Tables for Crystallography
(Vol. C, Tables 4.2.6.8 and 6.1.1.4)
;
P P 0.1023 0.0942
;
International Tables for Crystallography
(Vol. C, Tables 4.2.6.8 and 6.1.1.4)
;

loop_
_geom_angle_atom_site_label_1
_geom_angle_atom_site_label_2
_geom_angle_atom_site_label_3
_geom_angle
_geom_angle_site_symmetry_1
_geom_angle_site_symmetry_3
C52 Au1 P4 174.4(8) . .
C52 Au1 Au2 83.0(7) . .
P4 Au1 Au2 99.02(16) . .
C51 Au2 P3 173.6(8) . .
C51 Au2 Au1 82.5(8) . .
P3 Au2 Au1 103.80(15) . .
C5 P3 C11 105.7(4) . .
C5 P3 C17 105.5(4) . .
C11 P3 C17 107.7(4) . .
C5 P3 Au2 115.3(4) . .
C11 P3 Au2 107.7(3) . .
C17 P3 Au2 114.4(3) . .
C23 P4 C35 104.8(5) . .
C23 P4 C29 106.2(4) . .
C35 P4 C29 107.2(4) . .
C23 P4 Au1 112.3(3) . .
C35 P4 Au1 113.9(3) . .
C29 P4 Au1 111.9(4) . .
C6 C5 C10 120.0 . .
C6 C5 P3 121.0(3) . .
C10 C5 P3 118.9(3) . .
C7 C6 C5 120.0 . .
C7 C6 H6 120.0 . .
C5 C6 H6 120.0 . .
C6 C7 C8 120.0 . .
C6 C7 H7 120.0 . .
C8 C7 H7 120.0 . .
F46 C8 C9 120.8(9) . .
F46 C8 C7 119.2(9) . .
C9 C8 C7 120.0 . .
C10 C9 C8 120.0 . .
C10 C9 H9 120.0 . .
C8 C9 H9 120.0 . .
C9 C10 C5 120.0 . .
C9 C10 H10 120.0 . .
C5 C10 H10 120.0 . .
C12 C11 C16 120.0 . .
C12 C11 P3 122.2(2) . .
C16 C11 P3 117.6(2) . .
C11 C12 C13 120.0 . .
C11 C12 H12 120.0 . .
C13 C12 H12 120.0 . .
C14 C13 C12 120.0 . .
C14 C13 H13 120.0 . .
C12 C13 H13 120.0 . .
F45 C14 C13 117.9(9) . .
F45 C14 C15 122.1(9) . .
C13 C14 C15 120.0 . .
C14 C15 C16 120.0 . .
C14 C15 H15 120.0 . .
C16 C15 H15 120.0 . .
C11 C16 C15 120.0 . .
C11 C16 H16 120.0 . .
C15 C16 H16 120.0 . .
C18 C17 C22 120.0 . .
C18 C17 P3 121.3(3) . .
C22 C17 P3 118.7(3) . .
C19 C18 C17 120.0 . .
C19 C18 H18 120.0 . .
C17 C18 H18 120.0 . .
C18 C19 C20 120.0 . .
C18 C19 H19 120.0 . .
C20 C19 H19 120.0 . .
F41 C20 C21 118.2(9) . .
F41 C20 C19 121.7(9) . .
C21 C20 C19 120.0 . .
C20 C21 C22 120.0 . .
C20 C21 H21 120.0 . .
C22 C21 H21 120.0 . .
C17 C22 C21 120.0 . .
C17 C22 H22 120.0 . .
C21 C22 H22 120.0 . .
C28 C23 C24 120.0 . .
C28 C23 P4 121.8(3) . .
C24 C23 P4 118.2(3) . .
C23 C24 C25 120.0 . .
C23 C24 H24 120.0 . .
C25 C24 H24 120.0 . .
C26 C25 C24 120.0 . .
C26 C25 H25 120.0 . .
C24 C25 H25 120.0 . .
F44 C26 C25 118.6(9) . .
F44 C26 C27 121.3(9) . .
C25 C26 C27 120.0 . .
C26 C27 C28 120.0 . .
C26 C27 H27 120.0 . .
C28 C27 H27 120.0 . .
C23 C28 C27 120.0 . .
C23 C28 H28 120.0 . .
C27 C28 H28 120.0 . .
C34 C29 C30 120.0 . .
C34 C29 P4 115.9(3) . .
C30 C29 P4 124.1(3) . .
C31 C30 C29 120.0 . .
C31 C30 H30 120.0 . .
C29 C30 H30 120.0 . .
C32 C31 C30 120.0 . .
C32 C31 H31 120.0 . .
C30 C31 H31 120.0 . .
F43 C32 C31 117.0(9) . .
F43 C32 C33 123.0(9) . .
C31 C32 C33 120.0 . .
C34 C33 C32 120.0 . .
C34 C33 H33 120.0 . .
C32 C33 H33 120.0 . .
C29 C34 C33 120.0 . .
C29 C34 H34 120.0 . .
C33 C34 H34 120.0 . .
C40 C35 C36 120.0 . .
C40 C35 P4 118.0(3) . .
C36 C35 P4 122.0(3) . .
C37 C36 C35 120.0 . .
C37 C36 H36 120.0 . .
C35 C36 H36 120.0 . .
C36 C37 C38 120.0 . .
C36 C37 H37 120.0 . .
C38 C37 H37 120.0 . .
F42 C38 C39 121.0(10) . .
F42 C38 C37 118.9(10) . .
C39 C38 C37 120.0 . .
C38 C39 C40 120.0 . .
C38 C39 H39 120.0 . .
C40 C39 H39 120.0 . .
C35 C40 C39 120.0 . .
C35 C40 H40 120.0 . .
C39 C40 H40 120.0 . .
C48 C47 C49 121(3) . 2_865
C48 C47 H47 119.6 . .
C49 C47 H47 119.6 2_865 .
C47 C48 C49 117(2) . .
C47 C48 C50 121(3) . .
C49 C48 C50 122(3) . .
C48 C49 C47 122(3) . 2_865
C48 C49 H49 119.2 . .
C47 C49 H49 119.2 2_865 .
C51 C50 C48 178(4) . .
C50 C51 Au2 174(3) . .
C53 C52 Au1 172(2) . .
C52 C53 C54 169(3) . .
C56 C54 C53 120(2) . .
C56 C54 C55 118(2) . .
C53 C54 C55 122(2) . .
C56 C55 C54 121(2) 2_776 .
C56 C55 H55 119.3 2_776 .
C54 C55 H55 119.3 . .
C55 C56 C54 121(2) 2_776 .
C55 C56 H56 119.7 2_776 .
C54 C56 H56 119.7 . .

loop_
_geom_bond_atom_site_label_1
_geom_bond_atom_site_label_2
_geom_bond_distance
_geom_bond_site_symmetry_2
Au1 C52 2.03(2) .
Au1 P4 2.284(6) .
Au1 Au2 3.0490(14) .
Au2 C51 2.12(2) .
Au2 P3 2.275(5) .
P3 C5 1.787(8) .
P3 C11 1.801(8) .
P3 C17 1.820(8) .
P4 C23 1.790(8) .
P4 C35 1.805(9) .
P4 C29 1.849(8) .
F41 C20 1.318(16) .
F42 C38 1.313(17) .
F43 C32 1.312(17) .
F44 C26 1.348(17) .
F45 C14 1.324(17) .
F46 C8 1.299(15) .
C5 C6 1.3899 .
C5 C10 1.3902 .
C6 C7 1.3899 .
C6 H6 0.9500 .
C7 C8 1.3900 .
C7 H7 0.9500 .
C8 C9 1.3900 .
C9 C10 1.3899 .
C9 H9 0.9500 .
C10 H10 0.9500 .
C11 C12 1.3899 .
C11 C16 1.3900 .
C12 C13 1.3901 .
C12 H12 0.9500 .
C13 C14 1.3900 .
C13 H13 0.9500 .
C14 C15 1.3900 .
C15 C16 1.3901 .
C15 H15 0.9500 .
C16 H16 0.9500 .
C17 C18 1.3900 .
C17 C22 1.3900 .
C18 C19 1.3899 .
C18 H18 0.9500 .
C19 C20 1.3900 .
C19 H19 0.9500 .
C20 C21 1.3899 .
C21 C22 1.3900 .
C21 H21 0.9500 .
C22 H22 0.9500 .
C23 C28 1.3900 .
C23 C24 1.3901 .
C24 C25 1.3901 .
C24 H24 0.9500 .
C25 C26 1.3898 .
C25 H25 0.9500 .
C26 C27 1.3900 .
C27 C28 1.3900 .
C27 H27 0.9500 .
C28 H28 0.9500 .
C29 C34 1.3899 .
C29 C30 1.3901 .
C30 C31 1.3900 .
C30 H30 0.9500 .
C31 C32 1.3899 .
C31 H31 0.9500 .
C32 C33 1.3901 .
C33 C34 1.3900 .
C33 H33 0.9500 .
C34 H34 0.9500 .
C35 C40 1.3899 .
C35 C36 1.3900 .
C36 C37 1.3900 .
C36 H36 0.9500 .
C37 C38 1.3901 .
C37 H37 0.9500 .
C38 C39 1.3898 .
C39 C40 1.3900 .
C39 H39 0.9500 .
C40 H40 0.9500 .
C47 C48 1.38(4) .
C47 C49 1.38(3) 2_865
C47 H47 0.9500 .
C48 C49 1.35(4) .
C48 C50 1.38(3) .
C49 C47 1.38(3) 2_865
C49 H49 0.9500 .
C50 C51 1.12(3) .
C52 C53 1.20(3) .
C53 C54 1.44(3) .
C54 C56 1.35(3) .
C54 C55 1.44(3) .
C55 C56 1.32(3) 2_776
C55 H55 0.9500 .
C56 C55 1.32(3) 2_776
C56 H56 0.9500 .

loop_
_geom_torsion_atom_site_label_1
_geom_torsion_atom_site_label_2
_geom_torsion_atom_site_label_3
_geom_torsion_atom_site_label_4
_geom_torsion
_geom_torsion_site_symmetry_1
_geom_torsion_site_symmetry_4
C11 P3 C5 C6 71.1(4) . .
C17 P3 C5 C6 -42.8(5) . .
Au2 P3 C5 C6 -170.14(17) . .
C11 P3 C5 C10 -104.5(3) . .
C17 P3 C5 C10 141.6(2) . .
Au2 P3 C5 C10 14.3(4) . .
C10 C5 C6 C7 0.0 . .
P3 C5 C6 C7 -175.5(3) . .
C5 C6 C7 C8 0.0 . .
C6 C7 C8 F46 177.9(10) . .
C6 C7 C8 C9 0.0 . .
F46 C8 C9 C10 -177.9(10) . .
C7 C8 C9 C10 0.0 . .
C8 C9 C10 C5 0.0 . .
C6 C5 C10 C9 0.0 . .
P3 C5 C10 C9 175.6(3) . .
C5 P3 C11 C12 0.3(5) . .
C17 P3 C11 C12 112.7(3) . .
Au2 P3 C11 C12 -123.40(19) . .
C5 P3 C11 C16 174.7(2) . .
C17 P3 C11 C16 -72.8(4) . .
Au2 P3 C11 C16 51.0(4) . .
C16 C11 C12 C13 0.0 . .
P3 C11 C12 C13 174.3(3) . .
C11 C12 C13 C14 0.0 . .
C12 C13 C14 F45 179.7(12) . .
C12 C13 C14 C15 0.0 . .
F45 C14 C15 C16 -179.7(13) . .
C13 C14 C15 C16 0.0 . .
C12 C11 C16 C15 0.0 . .
P3 C11 C16 C15 -174.5(3) . .
C14 C15 C16 C11 0.0 . .
C5 P3 C17 C18 116.3(3) . .
C11 P3 C17 C18 3.7(4) . .
Au2 P3 C17 C18 -115.9(3) . .
C5 P3 C17 C22 -66.4(4) . .
C11 P3 C17 C22 -178.92(19) . .
Au2 P3 C17 C22 61.4(4) . .
C22 C17 C18 C19 0.0 . .
P3 C17 C18 C19 177.3(3) . .
C17 C18 C19 C20 0.0 . .
C18 C19 C20 F41 -175.2(11) . .
C18 C19 C20 C21 0.0 . .
F41 C20 C21 C22 175.4(11) . .
C19 C20 C21 C22 0.0 . .
C18 C17 C22 C21 0.0 . .
P3 C17 C22 C21 -177.4(3) . .
C20 C21 C22 C17 0.0 . .
C35 P4 C23 C28 -146.4(2) . .
C29 P4 C23 C28 -33.1(5) . .
Au1 P4 C23 C28 89.4(3) . .
C35 P4 C23 C24 33.5(4) . .
C29 P4 C23 C24 146.8(3) . .
Au1 P4 C23 C24 -90.6(3) . .
C28 C23 C24 C25 0.0 . .
P4 C23 C24 C25 -179.9(3) . .
C23 C24 C25 C26 0.0 . .
C24 C25 C26 F44 -176.4(10) . .
C24 C25 C26 C27 0.0 . .
F44 C26 C27 C28 176.3(11) . .
C25 C26 C27 C28 0.0 . .
C24 C23 C28 C27 0.0 . .
P4 C23 C28 C27 179.9(3) . .
C26 C27 C28 C23 0.0 . .
C23 P4 C29 C34 88.8(4) . .
C35 P4 C29 C34 -159.6(2) . .
Au1 P4 C29 C34 -34.0(4) . .
C23 P4 C29 C30 -90.1(4) . .
C35 P4 C29 C30 21.6(5) . .
Au1 P4 C29 C30 147.12(18) . .
C34 C29 C30 C31 0.0 . .
P4 C29 C30 C31 178.8(3) . .
C29 C30 C31 C32 0.0 . .
C30 C31 C32 F43 -178.1(11) . .
C30 C31 C32 C33 0.0 . .
F43 C32 C33 C34 178.0(11) . .
C31 C32 C33 C34 0.0 . .
C30 C29 C34 C33 0.0 . .
P4 C29 C34 C33 -178.9(3) . .
C32 C33 C34 C29 0.0 . .
C23 P4 C35 C40 -134.9(2) . .
C29 P4 C35 C40 112.5(3) . .
Au1 P4 C35 C40 -11.8(4) . .
C23 P4 C35 C36 45.5(4) . .
C29 P4 C35 C36 -67.0(5) . .
Au1 P4 C35 C36 168.65(17) . .
C40 C35 C36 C37 0.0 . .
P4 C35 C36 C37 179.5(3) . .
C35 C36 C37 C38 0.0 . .
C36 C37 C38 F42 179.4(10) . .
C36 C37 C38 C39 0.0 . .
F42 C38 C39 C40 -179.3(10) . .
C37 C38 C39 C40 0.0 . .
C36 C35 C40 C39 0.0 . .
P4 C35 C40 C39 -179.6(3) . .
C38 C39 C40 C35 0.0 . .
C49 C47 C48 C49 -1(5) 2_865 .
C49 C47 C48 C50 -179(3) 2_865 .
C47 C48 C49 C47 1(5) . 2_865
C50 C48 C49 C47 179(3) . 2_865
C52 C53 C54 C56 -84(14) . .
C52 C53 C54 C55 97(14) . .
C56 C54 C55 C56 0(5) . 2_776
C53 C54 C55 C56 179(3) . 2_776
C53 C54 C56 C55 -179(3) . 2_776
C55 C54 C56 C55 0(5) . 2_776
